data_4321389
loop_
_publ_author_name
'Gan, Xin-Min'
'Parveen, Sahrah'
'Smith, Wayne L.'
'Duesler, Eileen N.'
'Paine, Robert T.'

_publ_contact_author 'Robert T. Paine'
_publ_contact_author_email rtpaine@unm.edu
_publ_contact_author_fax 1.505.277.2609
_publ_contact_author_phone 1.505.277.1661
_publ_section_title
;
 Synthesis, Characterization, and Coordination Chemistry of a New
 Geometrically Hindered Trifunctional Ligand,
 4,5-Bis(diphenylphosphino)-sym-octahydroacridine N,P,P'-Trioxide
;
_journal_coden_ASTM JACSAT
_journal_issue 20
_journal_name_full 'Inorganic Chemistry'
_journal_page_first 4591
_journal_page_last 4598
_journal_paper_doi 10.1021/ic000153n
_journal_volume 39
_journal_year 2000
_chemical_formula_sum 'C38 H39 La N4 O13 P2'
_chemical_formula_weight 960.58
_space_group_IT_number 19
_symmetry_cell_setting orthorhombic
_symmetry_space_group_name_Hall 'P 2ac 2ab'
_symmetry_space_group_name_H-M 'P 21 21 21'
_atom_sites_solution_hydrogens geom
_atom_sites_solution_primary direct
_atom_sites_solution_secondary difmap
_audit_creation_method SHELXL-97
_cell_angle_alpha 90.00
_cell_angle_beta 90.00
_cell_angle_gamma 90.00
_cell_formula_units_Z 4
_cell_length_a 13.146(1)
_cell_length_b 17.691(2)
_cell_length_c 17.962(3)
_cell_measurement_reflns_used 44
_cell_measurement_temperature 293(2)
_cell_measurement_theta_max 24.849
_cell_measurement_theta_min 4.598
_cell_volume 4177.3(9)
_computing_cell_refinement 'XSCANS V2.2 (Siemens, 1994)'
_computing_data_collection 'XSCANS V2.2 (Siemens, 1994)'
_computing_data_reduction 'XSCANS V2.2 (Siemens, 1994)'
_computing_molecular_graphics 'SHELXTL V5.0 (Siemens, 1994)'
_computing_publication_material 'SHELXL-97 (Sheldrick, 1997)'
_computing_structure_refinement 'SHELXL-97 (Sheldrick, 1997)'
_computing_structure_solution 'SHELXS-97 (Sheldrick, 1990)'
_diffrn_ambient_temperature 293(2)
_diffrn_measured_fraction_theta_full 1.000
_diffrn_measured_fraction_theta_max 1.000
_diffrn_measurement_device_type 'Siemens P4'
_diffrn_measurement_method 'profile data from \w scans'
_diffrn_radiation_monochromator graphite
_diffrn_radiation_source 'fine-focus sealed tube'
_diffrn_radiation_type MoK\a
_diffrn_radiation_wavelength 0.71073
_diffrn_reflns_av_R_equivalents 0.0576
_diffrn_reflns_av_sigmaI/netI 0.1386
_diffrn_reflns_limit_h_max 14
_diffrn_reflns_limit_h_min -14
_diffrn_reflns_limit_k_max 19
_diffrn_reflns_limit_k_min -19
_diffrn_reflns_limit_l_max 19
_diffrn_reflns_limit_l_min -19
_diffrn_reflns_number 9067
_diffrn_reflns_theta_full 23.00
_diffrn_reflns_theta_max 23.00
_diffrn_reflns_theta_min 1.92
_diffrn_standards_decay_% 0.0
_diffrn_standards_interval_count 97
_diffrn_standards_number 3
_exptl_absorpt_coefficient_mu 1.167
_exptl_absorpt_correction_T_max 0.87229
_exptl_absorpt_correction_T_min 0.82498
_exptl_absorpt_correction_type 'face-indexed corrections'
_exptl_crystal_colour colorless
_exptl_crystal_density_diffrn 1.527
_exptl_crystal_density_method 'not measured'
_exptl_crystal_description needle
_exptl_crystal_F_000 1944
_exptl_crystal_size_max 0.420
_exptl_crystal_size_mid 0.161
_exptl_crystal_size_min 0.115
_refine_diff_density_max .507
_refine_diff_density_min -.395
_refine_diff_density_rms .076
_refine_ls_abs_structure_details 'Flack H D (1983), Acta Cryst. A39, 876-881'
_refine_ls_abs_structure_Flack 0.00
_refine_ls_extinction_method none
_refine_ls_goodness_of_fit_ref 1.053
_refine_ls_hydrogen_treatment constr
_refine_ls_matrix_type full
_refine_ls_number_parameters 513
_refine_ls_number_reflns 5818
_refine_ls_number_restraints 0
_refine_ls_restrained_S_all 1.053
_refine_ls_R_factor_all 0.0785
_refine_ls_R_factor_gt 0.0432
_refine_ls_shift/su_max 0.001
_refine_ls_shift/su_mean 0.000
_refine_ls_structure_factor_coef Fsqd
_refine_ls_weighting_details
; calc
 [0.00000+1.00000exp(4.00(sin\q/\l)^2^)]/
   [\s^2^(Fo^2^)+0.0000+0.0000*P+(0.0200P)^2^+0.0000sin\q/\l]
 where P = 0.33333Fo^2^ + 0.66667Fc^2^
;
_refine_ls_weighting_scheme calc
_refine_ls_wR_factor_gt 0.0805
_refine_ls_wR_factor_ref 0.0889
_reflns_number_gt 3554
_reflns_number_total 5818
_reflns_threshold_expression >2sigma(I)
_cod_data_source_file ic000153n_3.cif
_cod_data_source_block rtp99c1
_cod_database_code 4321389

loop_
_symmetry_equiv_pos_as_xyz
'x, y, z'
'-x+1/2, -y, z+1/2'
'-x, y+1/2, -z+1/2'
'x+1/2, -y+1/2, -z'

loop_
_atom_site_label
_atom_site_type_symbol
_atom_site_fract_x
_atom_site_fract_y
_atom_site_fract_z
_atom_site_U_iso_or_equiv
_atom_site_adp_type
_atom_site_occupancy
_atom_site_symmetry_multiplicity
_atom_site_calc_flag
_atom_site_refinement_flags
_atom_site_disorder_assembly
_atom_site_disorder_group
La La 0.74712(6) 0.48238(3) 0.45183(2) 0.03659(13) Uani 1 1 d . . .
N1 N 0.9056(4) 0.5174(4) 0.3061(3) 0.0342(16) Uani 1 1 d . . .
O1 O 0.8352(4) 0.5505(3) 0.3490(3) 0.0392(16) Uani 1 1 d . . .
P1 P 1.02558(18) 0.51271(16) 0.47521(11) 0.0406(6) Uani 1 1 d . . .
O2 O 0.9265(5) 0.4722(5) 0.4763(4) 0.046(2) Uani 1 1 d . . .
P2 P 0.7498(3) 0.56746(11) 0.16146(9) 0.0350(4) Uani 1 1 d . . .
O3 O 0.7647(6) 0.5434(3) 0.0817(2) 0.0438(17) Uani 1 1 d . . .
C1 C 1.0061(6) 0.5246(6) 0.3227(4) 0.039(2) Uani 1 1 d . . .
C2 C 1.0328(7) 0.5729(6) 0.3921(5) 0.045(2) Uani 1 1 d . . .
H2 H 0.9809 0.6123 0.3969 0.056 Uiso 1 1 calc R . .
C3 C 1.1368(8) 0.6121(6) 0.3854(5) 0.066(3) Uani 1 1 d . . .
H3A H 1.1262 0.6663 0.3892 0.082 Uiso 1 1 calc R . .
H3B H 1.1782 0.5969 0.4275 0.082 Uiso 1 1 calc R . .
C4 C 1.1956(9) 0.5966(8) 0.3152(6) 0.086(4) Uani 1 1 d . . .
H4A H 1.1705 0.6289 0.2756 0.108 Uiso 1 1 calc R . .
H4B H 1.2668 0.6086 0.3232 0.108 Uiso 1 1 calc R . .
C5 C 1.1860(7) 0.5169(9) 0.2927(6) 0.092(4) Uani 1 1 d . . .
H5A H 1.2133 0.4849 0.3318 0.115 Uiso 1 1 calc R . .
H5B H 1.2258 0.5084 0.2481 0.115 Uiso 1 1 calc R . .
C6 C 1.0785(6) 0.4953(6) 0.2782(4) 0.057(3) Uani 1 1 d . . .
C7 C 1.0462(8) 0.4521(6) 0.2176(5) 0.050(3) Uani 1 1 d . . .
H7 H 1.0947 0.4289 0.1876 0.062 Uiso 1 1 calc R . .
C8 C 0.9440(8) 0.4428(5) 0.2010(4) 0.045(3) Uani 1 1 d . . .
C9 C 0.9006(9) 0.3944(6) 0.1401(5) 0.057(3) Uani 1 1 d . . .
H9A H 0.9504 0.3567 0.1254 0.071 Uiso 1 1 calc R . .
H9B H 0.8858 0.4256 0.0970 0.071 Uiso 1 1 calc R . .
C10 C 0.8039(9) 0.3551(6) 0.1656(6) 0.061(3) Uani 1 1 d . . .
H10A H 0.7785 0.3228 0.1262 0.076 Uiso 1 1 calc R . .
H10B H 0.8185 0.3237 0.2086 0.076 Uiso 1 1 calc R . .
C11 C 0.7247(8) 0.4124(6) 0.1856(5) 0.054(4) Uani 1 1 d . . .
H11A H 0.6763 0.3884 0.2188 0.068 Uiso 1 1 calc R . .
H11B H 0.6882 0.4256 0.1405 0.068 Uiso 1 1 calc R . .
C12 C 0.7615(9) 0.4875(4) 0.2232(3) 0.034(2) Uani 1 1 d . . .
H12 H 0.7214 0.4968 0.2683 0.043 Uiso 1 1 calc R . .
C13 C 0.8746(6) 0.4813(5) 0.2439(4) 0.0343(19) Uani 1 1 d . . .
C14 C 1.0435(6) 0.5696(5) 0.5549(5) 0.043(2) Uani 1 1 d . . .
C15 C 1.0571(7) 0.5339(6) 0.6241(5) 0.051(3) Uani 1 1 d . . .
H15 H 1.0595 0.4814 0.6259 0.064 Uiso 1 1 calc R . .
C16 C 1.0668(9) 0.5739(8) 0.6890(6) 0.060(4) Uani 1 1 d . . .
H16 H 1.0775 0.5484 0.7335 0.075 Uiso 1 1 calc R . .
C17 C 1.0613(10) 0.6486(8) 0.6887(6) 0.073(4) Uani 1 1 d . . .
H17 H 1.0672 0.6750 0.7333 0.091 Uiso 1 1 calc R . .
C18 C 1.0463(11) 0.6887(7) 0.6214(8) 0.098(5) Uani 1 1 d . . .
H18 H 1.0433 0.7413 0.6209 0.122 Uiso 1 1 calc R . .
C19 C 1.0363(7) 0.6478(6) 0.5568(6) 0.065(3) Uani 1 1 d . . .
H19 H 1.0242 0.6735 0.5126 0.082 Uiso 1 1 calc R . .
C20 C 1.1268(7) 0.4458(5) 0.4734(4) 0.044(2) Uani 1 1 d . . .
C21 C 1.2215(7) 0.4616(6) 0.5038(5) 0.055(3) Uani 1 1 d . . .
H21 H 1.2333 0.5078 0.5269 0.068 Uiso 1 1 calc R . .
C22 C 1.2983(8) 0.4084(8) 0.4994(6) 0.069(3) Uani 1 1 d . . .
H22 H 1.3622 0.4188 0.5191 0.086 Uiso 1 1 calc R . .
C23 C 1.2798(9) 0.3407(8) 0.4661(8) 0.082(5) Uani 1 1 d . . .
H23 H 1.3316 0.3050 0.4639 0.103 Uiso 1 1 calc R . .
C24 C 1.1871(10) 0.3238(8) 0.4359(7) 0.075(4) Uani 1 1 d . . .
H24 H 1.1757 0.2768 0.4143 0.094 Uiso 1 1 calc R . .
C25 C 1.1107(8) 0.3774(6) 0.4379(5) 0.061(3) Uani 1 1 d . . .
H25 H 1.0485 0.3675 0.4153 0.076 Uiso 1 1 calc R . .
C26 C 0.6283(8) 0.6105(6) 0.1762(6) 0.037(3) Uani 1 1 d . . .
C27 C 0.5843(9) 0.6494(6) 0.1192(6) 0.047(3) Uani 1 1 d . . .
H27 H 0.6177 0.6525 0.0736 0.059 Uiso 1 1 calc R . .
C28 C 0.4903(11) 0.6845(8) 0.1279(7) 0.071(4) Uani 1 1 d . . .
H28 H 0.4595 0.7094 0.0883 0.088 Uiso 1 1 calc R . .
C29 C 0.4437(10) 0.6816(7) 0.1971(8) 0.081(4) Uani 1 1 d . . .
H29 H 0.3827 0.7073 0.2045 0.102 Uiso 1 1 calc R . .
C30 C 0.4857(9) 0.6419(6) 0.2544(7) 0.070(3) Uani 1 1 d . . .
H30 H 0.4518 0.6380 0.2997 0.088 Uiso 1 1 calc R . .
C31 C 0.5773(8) 0.6080(6) 0.2447(5) 0.059(3) Uani 1 1 d . . .
H31 H 0.6070 0.5826 0.2844 0.074 Uiso 1 1 calc R . .
C32 C 0.8427(9) 0.6380(6) 0.1847(6) 0.044(3) Uani 1 1 d . . .
C33 C 0.8309(8) 0.6876(5) 0.2440(5) 0.052(3) Uani 1 1 d . . .
H33 H 0.7731 0.6850 0.2737 0.065 Uiso 1 1 calc R . .
C34 C 0.9042(11) 0.7400(6) 0.2586(6) 0.074(3) Uani 1 1 d . . .
H34 H 0.8961 0.7740 0.2977 0.093 Uiso 1 1 calc R . .
C35 C 0.9887(12) 0.7423(8) 0.2158(8) 0.092(4) Uani 1 1 d . . .
H35 H 1.0375 0.7790 0.2256 0.114 Uiso 1 1 calc R . .
C36 C 1.0053(9) 0.6932(8) 0.1589(8) 0.069(4) Uani 1 1 d . . .
H36 H 1.0652 0.6956 0.1314 0.087 Uiso 1 1 calc R . .
C37 C 0.9326(9) 0.6401(8) 0.1425(7) 0.061(4) Uani 1 1 d . . .
H37 H 0.9428 0.6058 0.1039 0.076 Uiso 1 1 calc R . .
N2 N 0.7252(8) 0.6531(6) 0.4644(6) 0.080(4) Uani 1 1 d . . .
O4 O 0.7180(9) 0.7206(5) 0.4638(7) 0.176(6) Uani 1 1 d . . .
O5 O 0.7950(6) 0.6195(4) 0.4961(3) 0.057(2) Uani 1 1 d . . .
O6 O 0.6591(5) 0.6136(4) 0.4309(4) 0.068(2) Uani 1 1 d . . .
N3 N 0.7653(9) 0.3245(5) 0.3935(5) 0.054(2) Uani 1 1 d . . .
O7 O 0.7626(9) 0.2618(4) 0.3651(4) 0.085(2) Uani 1 1 d . . .
O8 O 0.7235(6) 0.3376(3) 0.4548(4) 0.070(3) Uani 1 1 d . . .
O9 O 0.8059(5) 0.3793(4) 0.3595(3) 0.0599(19) Uani 1 1 d . . .
N4 N 0.5268(7) 0.4708(6) 0.4032(4) 0.079(3) Uani 1 1 d . . .
O10 O 0.4431(6) 0.4821(8) 0.3814(4) 0.139(5) Uani 1 1 d . . .
O11 O 0.5499(5) 0.4704(6) 0.4734(5) 0.075(3) Uani 1 1 d . . .
O12 O 0.6006(5) 0.4607(4) 0.3593(3) 0.060(2) Uani 1 1 d . . .
C38 C 0.3975(12) 0.6538(9) 0.4952(9) 0.142(6) Uiso 1 1 d . . .
H38A H 0.3707 0.6953 0.4669 0.178 Uiso 1 1 calc R . .
H38B H 0.3904 0.6079 0.4672 0.178 Uiso 1 1 calc R . .
H38C H 0.4682 0.6626 0.5056 0.178 Uiso 1 1 calc R . .
O13 O 0.3466(13) 0.6476(9) 0.5590(10) 0.251(7) Uiso 1 1 d . . .
H13 H 0.3090 0.6862 0.5542 0.314 Uiso 1 1 d . . .

loop_
_atom_site_aniso_label
_atom_site_aniso_U_11
_atom_site_aniso_U_22
_atom_site_aniso_U_33
_atom_site_aniso_U_23
_atom_site_aniso_U_13
_atom_site_aniso_U_12
La 0.0382(2) 0.0469(2) 0.02467(19) 0.0019(2) 0.0006(4) -0.0028(5)
N1 0.029(4) 0.045(4) 0.029(4) 0.002(4) 0.009(3) 0.001(4)
O1 0.034(4) 0.054(4) 0.030(3) 0.001(3) 0.003(3) -0.002(3)
P1 0.0382(13) 0.0484(15) 0.0353(13) 0.0068(11) -0.0066(10) -0.0101(14)
O2 0.042(4) 0.057(5) 0.039(4) 0.008(4) -0.008(3) -0.003(4)
P2 0.0372(11) 0.0437(12) 0.0241(10) 0.0011(8) -0.003(2) 0.002(3)
O3 0.052(5) 0.057(4) 0.022(2) 0.001(2) -0.004(3) -0.001(4)
C1 0.034(5) 0.049(5) 0.034(5) 0.011(5) -0.005(4) -0.002(5)
C2 0.031(6) 0.058(7) 0.046(6) 0.008(5) 0.003(5) -0.014(5)
C3 0.067(7) 0.076(8) 0.054(6) 0.019(5) -0.011(6) -0.037(6)
C4 0.063(8) 0.132(12) 0.064(8) 0.007(8) -0.002(6) -0.033(8)
C5 0.030(5) 0.180(15) 0.067(7) 0.010(9) 0.007(5) -0.003(10)
C6 0.039(5) 0.091(10) 0.040(6) 0.002(6) 0.007(4) 0.000(6)
C7 0.047(7) 0.063(8) 0.039(7) 0.010(5) 0.021(5) 0.019(6)
C8 0.056(7) 0.053(7) 0.026(5) 0.008(4) 0.000(5) 0.009(6)
C9 0.074(8) 0.061(7) 0.036(5) -0.020(5) -0.005(6) 0.035(6)
C10 0.078(8) 0.044(7) 0.060(7) -0.002(6) -0.013(6) 0.006(6)
C11 0.071(11) 0.055(7) 0.036(5) 0.007(5) -0.012(5) -0.006(6)
C12 0.038(5) 0.036(4) 0.029(4) -0.006(3) -0.005(5) 0.011(7)
C13 0.048(5) 0.042(5) 0.013(4) 0.000(4) 0.002(4) 0.003(5)
C14 0.034(5) 0.046(6) 0.051(5) -0.005(5) -0.014(5) 0.003(4)
C15 0.059(7) 0.050(7) 0.045(6) 0.002(5) -0.002(5) 0.004(5)
C16 0.064(8) 0.069(10) 0.047(8) 0.007(7) -0.001(6) 0.003(8)
C17 0.082(10) 0.091(11) 0.046(8) -0.014(7) -0.007(6) -0.020(8)
C18 0.128(13) 0.065(9) 0.100(10) -0.036(8) 0.001(10) -0.003(8)
C19 0.070(7) 0.069(8) 0.057(7) 0.011(6) 0.000(7) 0.001(6)
C20 0.038(6) 0.062(7) 0.032(5) 0.001(4) -0.005(4) -0.004(5)
C21 0.049(8) 0.054(8) 0.061(6) 0.009(5) -0.002(5) -0.003(5)
C22 0.047(7) 0.074(9) 0.086(8) 0.026(8) -0.004(6) 0.010(7)
C23 0.064(10) 0.070(9) 0.114(12) 0.008(8) 0.019(8) 0.022(6)
C24 0.081(10) 0.070(9) 0.075(10) -0.001(7) 0.005(8) -0.005(8)
C25 0.059(7) 0.064(7) 0.060(7) -0.006(6) -0.006(6) -0.004(6)
C26 0.044(7) 0.036(7) 0.032(6) 0.003(5) -0.002(5) -0.006(5)
C27 0.057(7) 0.035(6) 0.049(7) 0.004(5) -0.003(6) 0.012(6)
C28 0.077(10) 0.071(9) 0.063(9) -0.013(7) -0.030(7) 0.020(7)
C29 0.061(10) 0.074(10) 0.109(12) -0.011(8) 0.001(9) 0.026(8)
C30 0.058(8) 0.080(8) 0.074(8) 0.006(7) 0.028(7) 0.023(7)
C31 0.053(7) 0.081(8) 0.044(6) 0.006(6) 0.015(5) 0.009(6)
C32 0.056(8) 0.043(8) 0.034(6) -0.001(5) -0.016(5) 0.000(6)
C33 0.060(7) 0.047(6) 0.049(6) -0.007(5) -0.012(5) -0.008(6)
C34 0.095(10) 0.068(8) 0.060(7) -0.017(6) -0.009(8) -0.023(8)
C35 0.086(11) 0.091(11) 0.098(11) 0.005(9) -0.027(9) -0.041(9)
C36 0.040(8) 0.082(10) 0.086(11) 0.004(9) 0.006(7) -0.034(7)
C37 0.041(7) 0.088(11) 0.054(8) -0.002(7) 0.006(6) 0.000(7)
N2 0.083(11) 0.066(8) 0.090(8) 0.010(6) -0.026(8) 0.002(7)
O4 0.184(14) 0.042(5) 0.302(15) 0.006(7) -0.098(12) 0.012(6)
O5 0.076(5) 0.052(5) 0.042(4) -0.010(3) -0.004(4) -0.003(4)
O6 0.050(5) 0.075(5) 0.079(6) -0.004(4) -0.012(4) 0.012(4)
N3 0.057(7) 0.046(5) 0.058(5) -0.010(4) -0.009(6) -0.005(6)
O7 0.091(6) 0.056(4) 0.108(5) -0.028(4) -0.010(7) 0.001(7)
O8 0.102(8) 0.053(4) 0.056(4) 0.002(4) 0.022(6) -0.014(4)
O9 0.076(5) 0.053(4) 0.051(4) 0.001(3) 0.007(4) -0.009(4)
N4 0.038(6) 0.155(10) 0.042(5) 0.017(6) -0.012(5) -0.022(7)
O10 0.043(5) 0.288(14) 0.085(6) 0.066(8) -0.013(4) -0.024(8)
O11 0.043(5) 0.131(9) 0.051(5) 0.018(6) 0.002(4) -0.020(5)
O12 0.054(5) 0.096(6) 0.031(3) 0.011(3) -0.009(3) -0.015(4)

loop_
_atom_type_symbol
_atom_type_description
_atom_type_scat_dispersion_real
_atom_type_scat_dispersion_imag
_atom_type_scat_source
C C .0033 .0016 'International Tables Vol C Tables 4.2.6.8 and 6.1.1.4'
H H .0000 .0000 'International Tables Vol C Tables 4.2.6.8 and 6.1.1.4'
N N .0061 .0033 'International Tables Vol C Tables 4.2.6.8 and 6.1.1.4'
O O .0106 .0060 'International Tables Vol C Tables 4.2.6.8 and 6.1.1.4'
P P .1023 .0942 'International Tables Vol C Tables 4.2.6.8 and 6.1.1.4'
La La -.2871 2.4523 'International Tables Vol C Tables 4.2.6.8 and 6.1.1.4'

loop_
_geom_angle_atom_site_label_1
_geom_angle_atom_site_label_2
_geom_angle_atom_site_label_3
_geom_angle
_geom_angle_site_symmetry_1
_geom_angle_site_symmetry_3
_geom_angle_publ_flag
O3 La O2 82.6(2) 2_665 . ?
O3 La O1 148.1(2) 2_665 . ?
O2 La O1 73.5(2) . . ?
O3 La O12 123.7(2) 2_665 . ?
O2 La O12 147.2(2) . . ?
O1 La O12 86.64(19) . . ?
O3 La O8 77.42(19) 2_665 . ?
O2 La O8 92.3(3) . . ?
O1 La O8 123.5(2) . . ?
O12 La O8 77.0(2) . . ?
O3 La O9 120.87(19) 2_665 . ?
O2 La O9 76.8(2) . . ?
O1 La O9 74.2(2) . . ?
O12 La O9 72.8(2) . . ?
O8 La O9 49.3(2) . . ?
O3 La O6 106.3(2) 2_665 . ?
O2 La O6 121.7(3) . . ?
O1 La O6 70.7(2) . . ?
O12 La O6 73.1(2) . . ?
O8 La O6 146.0(2) . . ?
O9 La O6 131.7(2) . . ?
O3 La O5 84.05(18) 2_665 . ?
O2 La O5 77.3(3) . . ?
O1 La O5 70.49(18) . . ?
O12 La O5 120.8(2) . . ?
O8 La O5 159.8(2) . . ?
O9 La O5 140.7(2) . . ?
O6 La O5 48.0(2) . . ?
O3 La O11 77.1(3) 2_665 . ?
O2 La O11 159.00(17) . . ?
O1 La O11 127.3(2) . . ?
O12 La O11 49.1(2) . . ?
O8 La O11 78.4(3) . . ?
O9 La O11 109.4(3) . . ?
O6 La O11 70.0(3) . . ?
O5 La O11 105.4(3) . . ?
O1 N1 C13 118.3(6) . . ?
O1 N1 C1 120.2(7) . . ?
C13 N1 C1 121.3(7) . . ?
N1 O1 La 122.4(5) . . ?
O2 P1 C14 112.4(4) . . ?
O2 P1 C20 109.5(5) . . ?
C14 P1 C20 107.1(4) . . ?
O2 P1 C2 109.6(4) . . ?
C14 P1 C2 108.8(5) . . ?
C20 P1 C2 109.4(4) . . ?
P1 O2 La 145.1(5) . . ?
O3 P2 C26 112.2(5) . . ?
O3 P2 C32 109.2(5) . . ?
C26 P2 C32 106.1(5) . . ?
O3 P2 C12 110.6(3) . . ?
C26 P2 C12 108.6(5) . . ?
C32 P2 C12 110.1(5) . . ?
P2 O3 La 167.5(5) . 2_664 ?
C6 C1 N1 121.3(8) . . ?
C6 C1 C2 122.0(8) . . ?
N1 C1 C2 116.6(7) . . ?
C3 C2 C1 112.7(8) . . ?
C3 C2 P1 111.8(6) . . ?
C1 C2 P1 108.8(6) . . ?
C3 C2 H2 107.8 . . ?
C1 C2 H2 107.8 . . ?
P1 C2 H2 107.8 . . ?
C4 C3 C2 116.2(9) . . ?
C4 C3 H3A 108.2 . . ?
C2 C3 H3A 108.2 . . ?
C4 C3 H3B 108.2 . . ?
C2 C3 H3B 108.2 . . ?
H3A C3 H3B 107.4 . . ?
C5 C4 C3 111.1(9) . . ?
C5 C4 H4A 109.4 . . ?
C3 C4 H4A 109.4 . . ?
C5 C4 H4B 109.4 . . ?
C3 C4 H4B 109.4 . . ?
H4A C4 H4B 108.0 . . ?
C4 C5 C6 112.1(11) . . ?
C4 C5 H5A 109.2 . . ?
C6 C5 H5A 109.2 . . ?
C4 C5 H5B 109.2 . . ?
C6 C5 H5B 109.2 . . ?
H5A C5 H5B 107.9 . . ?
C1 C6 C7 117.3(8) . . ?
C1 C6 C5 117.9(9) . . ?
C7 C6 C5 124.5(9) . . ?
C8 C7 C6 121.9(9) . . ?
C8 C7 H7 119.1 . . ?
C6 C7 H7 119.1 . . ?
C13 C8 C7 117.6(9) . . ?
C13 C8 C9 116.0(9) . . ?
C7 C8 C9 126.4(9) . . ?
C8 C9 C10 111.0(8) . . ?
C8 C9 H9A 109.4 . . ?
C10 C9 H9A 109.4 . . ?
C8 C9 H9B 109.4 . . ?
C10 C9 H9B 109.4 . . ?
H9A C9 H9B 108.0 . . ?
C11 C10 C9 110.2(8) . . ?
C11 C10 H10A 109.6 . . ?
C9 C10 H10A 109.6 . . ?
C11 C10 H10B 109.6 . . ?
C9 C10 H10B 109.6 . . ?
H10A C10 H10B 108.1 . . ?
C10 C11 C12 117.6(9) . . ?
C10 C11 H11A 107.9 . . ?
C12 C11 H11A 107.9 . . ?
C10 C11 H11B 107.9 . . ?
C12 C11 H11B 107.9 . . ?
H11A C11 H11B 107.2 . . ?
C13 C12 C11 110.0(8) . . ?
C13 C12 P2 106.8(7) . . ?
C11 C12 P2 112.0(5) . . ?
C13 C12 H12 109.4 . . ?
C11 C12 H12 109.4 . . ?
P2 C12 H12 109.4 . . ?
N1 C13 C8 119.8(8) . . ?
N1 C13 C12 117.3(7) . . ?
C8 C13 C12 122.8(8) . . ?
C19 C14 C15 115.8(9) . . ?
C19 C14 P1 125.4(8) . . ?
C15 C14 P1 118.6(7) . . ?
C16 C15 C14 122.1(9) . . ?
C16 C15 H15 118.9 . . ?
C14 C15 H15 118.9 . . ?
C17 C16 C15 120.6(10) . . ?
C17 C16 H16 119.7 . . ?
C15 C16 H16 119.7 . . ?
C16 C17 C18 120.7(11) . . ?
C16 C17 H17 119.6 . . ?
C18 C17 H17 119.6 . . ?
C19 C18 C17 118.0(11) . . ?
C19 C18 H18 121.0 . . ?
C17 C18 H18 121.0 . . ?
C18 C19 C14 122.7(11) . . ?
C18 C19 H19 118.6 . . ?
C14 C19 H19 118.6 . . ?
C25 C20 C21 119.7(9) . . ?
C25 C20 P1 118.4(7) . . ?
C21 C20 P1 121.9(8) . . ?
C22 C21 C20 119.7(10) . . ?
C22 C21 H21 120.2 . . ?
C20 C21 H21 120.2 . . ?
C23 C22 C21 119.6(11) . . ?
C23 C22 H22 120.2 . . ?
C21 C22 H22 120.2 . . ?
C22 C23 C24 121.8(11) . . ?
C22 C23 H23 119.1 . . ?
C24 C23 H23 119.1 . . ?
C23 C24 C25 119.2(12) . . ?
C23 C24 H24 120.4 . . ?
C25 C24 H24 120.4 . . ?
C24 C25 C20 120.0(10) . . ?
C24 C25 H25 120.0 . . ?
C20 C25 H25 120.0 . . ?
C27 C26 C31 118.2(10) . . ?
C27 C26 P2 118.8(8) . . ?
C31 C26 P2 122.9(8) . . ?
C26 C27 C28 121.1(12) . . ?
C26 C27 H27 119.4 . . ?
C28 C27 H27 119.4 . . ?
C29 C28 C27 118.5(13) . . ?
C29 C28 H28 120.7 . . ?
C27 C28 H28 120.7 . . ?
C30 C29 C28 121.1(13) . . ?
C30 C29 H29 119.4 . . ?
C28 C29 H29 119.4 . . ?
C31 C30 C29 119.3(11) . . ?
C31 C30 H30 120.3 . . ?
C29 C30 H30 120.3 . . ?
C30 C31 C26 121.6(10) . . ?
C30 C31 H31 119.2 . . ?
C26 C31 H31 119.2 . . ?
C33 C32 C37 119.4(11) . . ?
C33 C32 P2 122.8(9) . . ?
C37 C32 P2 117.8(9) . . ?
C34 C33 C32 120.0(11) . . ?
C34 C33 H33 120.0 . . ?
C32 C33 H33 120.0 . . ?
C35 C34 C33 119.4(11) . . ?
C35 C34 H34 120.3 . . ?
C33 C34 H34 120.3 . . ?
C34 C35 C36 122.8(12) . . ?
C34 C35 H35 118.6 . . ?
C36 C35 H35 118.6 . . ?
C35 C36 C37 119.1(12) . . ?
C35 C36 H36 120.4 . . ?
C37 C36 H36 120.4 . . ?
C36 C37 C32 119.2(12) . . ?
C36 C37 H37 120.4 . . ?
C32 C37 H37 120.4 . . ?
O4 N2 O5 123.0(12) . . ?
O4 N2 O6 119.4(12) . . ?
O5 N2 O6 117.6(10) . . ?
N2 O5 La 97.3(7) . . ?
N2 O6 La 96.8(6) . . ?
O7 N3 O8 121.5(10) . . ?
O7 N3 O9 120.4(9) . . ?
O8 N3 O9 118.0(7) . . ?
N3 O8 La 96.5(5) . . ?
N3 O9 La 96.0(5) . . ?
O10 N4 O12 122.0(8) . . ?
O10 N4 O11 122.7(10) . . ?
O12 N4 O11 115.3(8) . . ?
N4 O11 La 95.0(6) . . ?
N4 O12 La 98.6(5) . . ?
O13 C38 H38A 109.5 . . ?
O13 C38 H38B 109.5 . . ?
H38A C38 H38B 109.5 . . ?
O13 C38 H38C 109.5 . . ?
H38A C38 H38C 109.5 . . ?
H38B C38 H38C 109.5 . . ?
C38 O13 H13 98.1 . . ?

loop_
_geom_bond_atom_site_label_1
_geom_bond_atom_site_label_2
_geom_bond_distance
_geom_bond_site_symmetry_2
_geom_bond_publ_flag
La O3 2.382(4) 2_665 ?
La O2 2.405(7) . ?
La O1 2.490(5) . ?
La O12 2.573(6) . ?
La O8 2.581(6) . ?
La O9 2.584(6) . ?
La O6 2.620(7) . ?
La O5 2.629(7) . ?
La O11 2.630(7) . ?
N1 O1 1.341(7) . ?
N1 C13 1.350(9) . ?
N1 C1 1.360(10) . ?
P1 O2 1.487(7) . ?
P1 C14 1.766(9) . ?
P1 C20 1.782(10) . ?
P1 C2 1.835(9) . ?
P2 O3 1.508(5) . ?
P2 C26 1.790(11) . ?
P2 C32 1.795(11) . ?
P2 C12 1.803(7) . ?
O3 La 2.382(4) 2_664 ?
C1 C6 1.347(11) . ?
C1 C2 1.551(12) . ?
C2 C3 1.537(12) . ?
C2 H2 0.9800 . ?
C3 C4 1.504(14) . ?
C3 H3A 0.9700 . ?
C3 H3B 0.9700 . ?
C4 C5 1.473(17) . ?
C4 H4A 0.9700 . ?
C4 H4B 0.9700 . ?
C5 C6 1.486(13) . ?
C5 H5A 0.9700 . ?
C5 H5B 0.9700 . ?
C6 C7 1.396(12) . ?
C7 C8 1.386(14) . ?
C7 H7 0.9300 . ?
C8 C13 1.376(12) . ?
C8 C9 1.501(12) . ?
C9 C10 1.520(14) . ?
C9 H9A 0.9700 . ?
C9 H9B 0.9700 . ?
C10 C11 1.496(13) . ?
C10 H10A 0.9700 . ?
C10 H10B 0.9700 . ?
C11 C12 1.567(12) . ?
C11 H11A 0.9700 . ?
C11 H11B 0.9700 . ?
C12 C13 1.537(13) . ?
C12 H12 0.9800 . ?
C14 C19 1.387(12) . ?
C14 C15 1.405(12) . ?
C15 C16 1.369(14) . ?
C15 H15 0.9300 . ?
C16 C17 1.322(15) . ?
C16 H16 0.9300 . ?
C17 C18 1.417(15) . ?
C17 H17 0.9300 . ?
C18 C19 1.373(14) . ?
C18 H18 0.9300 . ?
C19 H19 0.9300 . ?
C20 C25 1.384(12) . ?
C20 C21 1.387(12) . ?
C21 C22 1.383(12) . ?
C21 H21 0.9300 . ?
C22 C23 1.360(16) . ?
C22 H22 0.9300 . ?
C23 C24 1.367(15) . ?
C23 H23 0.9300 . ?
C24 C25 1.382(15) . ?
C24 H24 0.9300 . ?
C25 H25 0.9300 . ?
C26 C27 1.362(14) . ?
C26 C31 1.401(12) . ?
C27 C28 1.392(16) . ?
C27 H27 0.9300 . ?
C28 C29 1.386(16) . ?
C28 H28 0.9300 . ?
C29 C30 1.364(15) . ?
C29 H29 0.9300 . ?
C30 C31 1.356(13) . ?
C30 H30 0.9300 . ?
C31 H31 0.9300 . ?
C32 C33 1.389(13) . ?
C32 C37 1.404(14) . ?
C33 C34 1.363(14) . ?
C33 H33 0.9300 . ?
C34 C35 1.352(16) . ?
C34 H34 0.9300 . ?
C35 C36 1.358(16) . ?
C35 H35 0.9300 . ?
C36 C37 1.373(16) . ?
C36 H36 0.9300 . ?
C37 H37 0.9300 . ?
N2 O4 1.197(11) . ?
N2 O5 1.231(11) . ?
N2 O6 1.267(11) . ?
N3 O7 1.221(8) . ?
N3 O8 1.251(10) . ?
N3 O9 1.264(9) . ?
N4 O10 1.186(10) . ?
N4 O12 1.262(10) . ?
N4 O11 1.295(10) . ?
C38 O13 1.331(19) . ?
C38 H38A 0.9600 . ?
C38 H38B 0.9600 . ?
C38 H38C 0.9600 . ?
O13 H13 0.8462 . ?

loop_
_geom_hbond_atom_site_label_D
_geom_hbond_atom_site_label_H
_geom_hbond_atom_site_label_A
_geom_hbond_distance_DH
_geom_hbond_distance_HA
_geom_hbond_distance_DA
_geom_hbond_angle_DHA
_geom_hbond_site_symmetry_A
O13 H13 O4 0.85 2.06 2.91(2) 176.8 4_466

loop_
_geom_torsion_atom_site_label_1
_geom_torsion_atom_site_label_2
_geom_torsion_atom_site_label_3
_geom_torsion_atom_site_label_4
_geom_torsion
_geom_torsion_site_symmetry_1
_geom_torsion_site_symmetry_2
_geom_torsion_site_symmetry_3
_geom_torsion_site_symmetry_4
_geom_torsion_publ_flag
C13 N1 O1 La 89.1(8) . . . . ?
C1 N1 O1 La -95.0(8) . . . . ?
O3 La O1 N1 99.0(5) 2_665 . . . ?
O2 La O1 N1 56.0(5) . . . . ?
O12 La O1 N1 -97.6(5) . . . . ?
O8 La O1 N1 -25.6(6) . . . . ?
O9 La O1 N1 -24.6(5) . . . . ?
O6 La O1 N1 -170.9(5) . . . . ?
O5 La O1 N1 138.0(5) . . . . ?
O11 La O1 N1 -127.2(5) . . . . ?
C14 P1 O2 La 81.6(7) . . . . ?
C20 P1 O2 La -159.5(6) . . . . ?
C2 P1 O2 La -39.5(8) . . . . ?
O3 La O2 P1 -118.2(7) 2_665 . . . ?
O1 La O2 P1 40.5(7) . . . . ?
O12 La O2 P1 95.6(8) . . . . ?
O8 La O2 P1 164.8(7) . . . . ?
O9 La O2 P1 117.6(7) . . . . ?
O6 La O2 P1 -13.5(8) . . . . ?
O5 La O2 P1 -32.6(7) . . . . ?
O11 La O2 P1 -132.5(8) . . . . ?
C26 P2 O3 La 2.9(18) . . . 2_664 ?
C32 P2 O3 La -114.4(17) . . . 2_664 ?
C12 P2 O3 La 124.3(15) . . . 2_664 ?
O1 N1 C1 C6 -176.4(8) . . . . ?
C13 N1 C1 C6 -0.6(14) . . . . ?
O1 N1 C1 C2 -0.6(12) . . . . ?
C13 N1 C1 C2 175.1(8) . . . . ?
C6 C1 C2 C3 25.7(13) . . . . ?
N1 C1 C2 C3 -150.1(9) . . . . ?
C6 C1 C2 P1 -99.0(10) . . . . ?
N1 C1 C2 P1 85.3(9) . . . . ?
O2 P1 C2 C3 -176.1(7) . . . . ?
C14 P1 C2 C3 60.6(8) . . . . ?
C20 P1 C2 C3 -56.1(8) . . . . ?
O2 P1 C2 C1 -51.0(7) . . . . ?
C14 P1 C2 C1 -174.2(6) . . . . ?
C20 P1 C2 C1 69.1(7) . . . . ?
C1 C2 C3 C4 -1.2(13) . . . . ?
P1 C2 C3 C4 121.7(9) . . . . ?
C2 C3 C4 C5 -39.5(14) . . . . ?
C3 C4 C5 C6 60.1(12) . . . . ?
N1 C1 C6 C7 -5.0(15) . . . . ?
C2 C1 C6 C7 179.4(8) . . . . ?
N1 C1 C6 C5 169.4(10) . . . . ?
C2 C1 C6 C5 -6.2(15) . . . . ?
C4 C5 C6 C1 -37.8(14) . . . . ?
C4 C5 C6 C7 136.2(11) . . . . ?
C1 C6 C7 C8 3.5(15) . . . . ?
C5 C6 C7 C8 -170.5(11) . . . . ?
C6 C7 C8 C13 3.6(15) . . . . ?
C6 C7 C8 C9 -176.4(9) . . . . ?
C13 C8 C9 C10 -38.6(11) . . . . ?
C7 C8 C9 C10 141.4(10) . . . . ?
C8 C9 C10 C11 61.4(10) . . . . ?
C9 C10 C11 C12 -35.7(11) . . . . ?
C10 C11 C12 C13 -9.3(10) . . . . ?
C10 C11 C12 P2 109.2(9) . . . . ?
O3 P2 C12 C13 88.9(6) . . . . ?
C26 P2 C12 C13 -147.6(6) . . . . ?
C32 P2 C12 C13 -31.9(7) . . . . ?
O3 P2 C12 C11 -31.5(10) . . . . ?
C26 P2 C12 C11 92.0(8) . . . . ?
C32 P2 C12 C11 -152.2(8) . . . . ?
O1 N1 C13 C8 -176.0(7) . . . . ?
C1 N1 C13 C8 8.1(13) . . . . ?
O1 N1 C13 C12 5.8(11) . . . . ?
C1 N1 C13 C12 -170.0(8) . . . . ?
C7 C8 C13 N1 -9.3(14) . . . . ?
C9 C8 C13 N1 170.7(8) . . . . ?
C7 C8 C13 C12 168.7(9) . . . . ?
C9 C8 C13 C12 -11.3(12) . . . . ?
C11 C12 C13 N1 -146.3(8) . . . . ?
P2 C12 C13 N1 92.1(7) . . . . ?
C11 C12 C13 C8 35.7(11) . . . . ?
P2 C12 C13 C8 -86.0(9) . . . . ?
O2 P1 C14 C19 -105.4(9) . . . . ?
C20 P1 C14 C19 134.3(8) . . . . ?
C2 P1 C14 C19 16.2(9) . . . . ?
O2 P1 C14 C15 68.4(8) . . . . ?
C20 P1 C14 C15 -51.9(8) . . . . ?
C2 P1 C14 C15 -170.0(7) . . . . ?
C19 C14 C15 C16 -2.6(14) . . . . ?
P1 C14 C15 C16 -177.0(8) . . . . ?
C14 C15 C16 C17 1.6(18) . . . . ?
C15 C16 C17 C18 -1(2) . . . . ?
C16 C17 C18 C19 1(2) . . . . ?
C17 C18 C19 C14 -2.1(19) . . . . ?
C15 C14 C19 C18 2.9(15) . . . . ?
P1 C14 C19 C18 176.8(10) . . . . ?
O2 P1 C20 C25 31.4(8) . . . . ?
C14 P1 C20 C25 153.5(7) . . . . ?
C2 P1 C20 C25 -88.8(8) . . . . ?
O2 P1 C20 C21 -151.3(7) . . . . ?
C14 P1 C20 C21 -29.2(9) . . . . ?
C2 P1 C20 C21 88.6(8) . . . . ?
C25 C20 C21 C22 -1.2(14) . . . . ?
P1 C20 C21 C22 -178.5(7) . . . . ?
C20 C21 C22 C23 -0.7(16) . . . . ?
C21 C22 C23 C24 0.7(19) . . . . ?
C22 C23 C24 C25 1(2) . . . . ?
C23 C24 C25 C20 -3.2(19) . . . . ?
C21 C20 C25 C24 3.2(15) . . . . ?
P1 C20 C25 C24 -179.4(9) . . . . ?
O3 P2 C26 C27 -30.5(10) . . . . ?
C32 P2 C26 C27 88.6(10) . . . . ?
C12 P2 C26 C27 -153.1(8) . . . . ?
O3 P2 C26 C31 151.4(8) . . . . ?
C32 P2 C26 C31 -89.5(9) . . . . ?
C12 P2 C26 C31 28.8(10) . . . . ?
C31 C26 C27 C28 -1.3(17) . . . . ?
P2 C26 C27 C28 -179.4(9) . . . . ?
C26 C27 C28 C29 2(2) . . . . ?
C27 C28 C29 C30 -4(2) . . . . ?
C28 C29 C30 C31 4(2) . . . . ?
C29 C30 C31 C26 -2.4(18) . . . . ?
C27 C26 C31 C30 1.2(16) . . . . ?
P2 C26 C31 C30 179.3(9) . . . . ?
O3 P2 C32 C33 159.6(8) . . . . ?
C26 P2 C32 C33 38.5(9) . . . . ?
C12 P2 C32 C33 -78.8(10) . . . . ?
O3 P2 C32 C37 -23.3(10) . . . . ?
C26 P2 C32 C37 -144.3(10) . . . . ?
C12 P2 C32 C37 98.3(9) . . . . ?
C37 C32 C33 C34 3.1(16) . . . . ?
P2 C32 C33 C34 -179.8(8) . . . . ?
C32 C33 C34 C35 -1.2(17) . . . . ?
C33 C34 C35 C36 -1(2) . . . . ?
C34 C35 C36 C37 2(2) . . . . ?
C35 C36 C37 C32 0(2) . . . . ?
C33 C32 C37 C36 -2.7(17) . . . . ?
P2 C32 C37 C36 -179.9(10) . . . . ?
O4 N2 O5 La -174.7(12) . . . . ?
O6 N2 O5 La 4.8(10) . . . . ?
O3 La O5 N2 -121.0(6) 2_665 . . . ?
O2 La O5 N2 155.2(6) . . . . ?
O1 La O5 N2 78.5(6) . . . . ?
O12 La O5 N2 4.9(7) . . . . ?
O8 La O5 N2 -144.4(7) . . . . ?
O9 La O5 N2 105.5(7) . . . . ?
O6 La O5 N2 -2.8(6) . . . . ?
O11 La O5 N2 -46.2(6) . . . . ?
O4 N2 O6 La 174.7(12) . . . . ?
O5 N2 O6 La -4.8(10) . . . . ?
O3 La O6 N2 68.6(7) 2_665 . . . ?
O2 La O6 N2 -22.7(7) . . . . ?
O1 La O6 N2 -78.0(6) . . . . ?
O12 La O6 N2 -170.4(7) . . . . ?
O8 La O6 N2 160.2(6) . . . . ?
O9 La O6 N2 -123.7(6) . . . . ?
O5 La O6 N2 2.7(6) . . . . ?
O11 La O6 N2 137.8(7) . . . . ?
O7 N3 O8 La -171.2(11) . . . . ?
O9 N3 O8 La 4.8(10) . . . . ?
O3 La O8 N3 -154.9(7) 2_665 . . . ?
O2 La O8 N3 -73.0(7) . . . . ?
O1 La O8 N3 -1.4(8) . . . . ?
O12 La O8 N3 75.6(7) . . . . ?
O9 La O8 N3 -2.7(6) . . . . ?
O6 La O8 N3 104.5(7) . . . . ?
O5 La O8 N3 -131.0(8) . . . . ?
O11 La O8 N3 125.9(7) . . . . ?
O7 N3 O9 La 171.3(11) . . . . ?
O8 N3 O9 La -4.7(10) . . . . ?
O3 La O9 N3 34.7(6) 2_665 . . . ?
O2 La O9 N3 107.5(6) . . . . ?
O1 La O9 N3 -176.2(6) . . . . ?
O12 La O9 N3 -84.8(6) . . . . ?
O8 La O9 N3 2.7(6) . . . . ?
O6 La O9 N3 -131.6(6) . . . . ?
O5 La O9 N3 157.4(6) . . . . ?
O11 La O9 N3 -51.5(6) . . . . ?
O10 N4 O11 La -164.0(13) . . . . ?
O12 N4 O11 La 13.8(11) . . . . ?
O3 La O11 N4 -170.4(8) 2_665 . . . ?
O2 La O11 N4 -155.8(7) . . . . ?
O1 La O11 N4 32.6(9) . . . . ?
O12 La O11 N4 -8.0(6) . . . . ?
O8 La O11 N4 -90.8(8) . . . . ?
O9 La O11 N4 -51.9(8) . . . . ?
O6 La O11 N4 76.6(7) . . . . ?
O5 La O11 N4 109.6(7) . . . . ?
O10 N4 O12 La 163.6(12) . . . . ?
O11 N4 O12 La -14.2(11) . . . . ?
O3 La O12 N4 29.1(7) 2_665 . . . ?
O2 La O12 N4 167.6(6) . . . . ?
O1 La O12 N4 -140.4(6) . . . . ?
O8 La O12 N4 94.1(6) . . . . ?
O9 La O12 N4 145.1(7) . . . . ?
O6 La O12 N4 -69.6(6) . . . . ?
O5 La O12 N4 -75.6(7) . . . . ?
O11 La O12 N4 8.3(6) . . . . ?
